data_2001466
loop_
_publ_author_name
'Kaitner, B.'
'Me\<strovi\'c, E.'

_publ_section_title
;
 Structure of a new crystal modification of
 1,3-diphenyl-1,3-propanedione
;
_journal_issue 8
_journal_name_full 'Acta Crystallographica Section C'
_journal_page_first 1523
_journal_page_last 1525
_journal_paper_doi 10.1107/S0108270193001787
_journal_volume 49
_journal_year 1993
_chemical_formula_moiety 'C15 H12 O2'
_chemical_formula_sum 'C15 H12 O2'
_chemical_formula_weight 224.3
_chemical_name_common dibenzoylmethane
_chemical_name_systematic
;
1,3-diphenyl-1,3-propanedione
;
_space_group_IT_number 14
_symmetry_cell_setting monoclinic
_symmetry_space_group_name_Hall '-P 2ybc'
_symmetry_space_group_name_H-M 'P 1 21/c 1'
_cell_angle_alpha 90.0
_cell_angle_beta 103.41(5)
_cell_angle_gamma 90.0
_cell_formula_units_Z 4
_cell_length_a 12.491(8)
_cell_length_b 11.850(4)
_cell_length_c 8.068(3)
_cell_measurement_reflns_used 25
_cell_measurement_temperature 293
_cell_measurement_theta_max 18
_cell_measurement_theta_min 7
_cell_volume 1161.7(10)
_computing_cell_refinement 'STOE software, 1992'
_computing_data_collection 'STOE software, 1992'
_computing_data_reduction 'STOE REDU4S program, 1992'
_computing_molecular_graphics 'ORTEPII, PLUTON'
_computing_publication_material PARST
_computing_structure_refinement SHELX76
_computing_structure_solution NRCVAX
_diffrn_ambient_temperature 293
_diffrn_measurement_device 'Philips PW1100 four-circle'
_diffrn_measurement_method \w-2\q
_diffrn_radiation_monochromator graphite
_diffrn_radiation_source 'xray tube'
_diffrn_radiation_type 'Mo K\a'
_diffrn_radiation_wavelength 0.7093
_diffrn_reflns_av_R_equivalents 0.015
_diffrn_reflns_limit_h_max 15
_diffrn_reflns_limit_h_min 0
_diffrn_reflns_limit_k_max 15
_diffrn_reflns_limit_k_min 0
_diffrn_reflns_limit_l_max 10
_diffrn_reflns_limit_l_min -10
_diffrn_reflns_number 3169
_diffrn_reflns_theta_max 27
_diffrn_reflns_theta_min 2
_diffrn_standards_decay_% .0
_diffrn_standards_interval_time 120
_diffrn_standards_number 3
_exptl_absorpt_coefficient_mu 0.787
_exptl_absorpt_correction_type none
_exptl_crystal_colour Colourless
_exptl_crystal_density_diffrn 1.28
_exptl_crystal_density_meas 1.26
_exptl_crystal_density_method flotation
_exptl_crystal_description Prism
_exptl_crystal_F_000 472
_exptl_crystal_size_max 0.53
_exptl_crystal_size_mid 0.28
_exptl_crystal_size_min 0.21
_refine_diff_density_max 0.14
_refine_diff_density_min -0.18
_refine_ls_goodness_of_fit_obs 0.967
_refine_ls_matrix_type full
_refine_ls_number_parameters 155
_refine_ls_number_reflns 898
_refine_ls_R_factor_obs 0.042
_refine_ls_shift/esd_max 0.001
_refine_ls_structure_factor_coef F
_refine_ls_weighting_details 'w = 1/[\s^2^(F~o~)+0.004625F~o~^2^]'
_refine_ls_weighting_scheme calc
_refine_ls_wR_factor_obs 0.045
_reflns_number_observed 2291
_reflns_number_total 3169
_reflns_observed_criterion Fo>2.5\s(Fo)
_cod_data_source_file ka1028.cif
_cod_data_source_block EM921DBM3
_cod_depositor_comments
;
The following automatic conversions were performed:

'_refine_ls_weighting_scheme' value '1/[\s^2^(F~o~)+0.004625F~o~^2^]'
was changed to 'calc'. New tag '_refine_ls_weighting_details' was
created. The value of the new tag was set to 'w =
1/[\s^2^(F~o~)+0.004625F~o~^2^]'.

Automatic conversion script
Id: cif_fix_values 3143 2015-03-26 13:38:13Z robertas 
;
_cod_original_cell_volume 1161.0(10)
_cod_original_sg_symbol_H-M 'P 21/c'
_cod_database_code 2001466

loop_
_symmetry_equiv_pos_as_xyz
x,y,z
-x,y+1/2,-z+1/2
-x,-y,-z
x,-y+1/2,z+1/2

loop_
_atom_site_aniso_label
_atom_site_aniso_U_11
_atom_site_aniso_U_22
_atom_site_aniso_U_33
_atom_site_aniso_U_12
_atom_site_aniso_U_13
_atom_site_aniso_U_23
_atom_site_aniso_type_symbol
O1 0.0783(15) 0.0482(12) 0.1254(17) -0.028(11) 0.418(13) 0.063(9) O
O2 0.0864(16) 0.0458(12) 0.1327(18) 0.056(11) 0.467(14) 0.001(10) O
C1 0.064(2) 0.0496(17) 0.0642(17) -0.011(12) 0.150(15) 0.037(13) C
C2 0.0579(17) 0.0449(15) 0.078(2) -0.005(14) 0.191(15) 0.001(13) C
C3 0.067(2) 0.0469(17) 0.0645(18) 0.015(12) 0.139(15) 0.023(13) C
C4 0.0574(17) 0.0549(17) 0.0567(16) 0.042(12) 0.137(13) -0.020(13) C
C5 0.066(2) 0.0608(19) 0.089(2) 0.038(15) 0.275(17) 0.017(15) C
C6 0.078(2) 0.073(2) 0.098(2) 0.054(16) 0.34(2) 0.122(17) C
C7 0.066(2) 0.093(2) 0.089(2) 0.076(19) 0.256(17) 0.058(19) C
C8 0.069(2) 0.093(3) 0.095(3) 0.15(2) 0.263(19) -0.153(18) C
C9 0.066(2) 0.067(2) 0.084(2) 0.147(15) 0.182(17) -0.040(16) C
C10 0.0545(16) 0.0554(16) 0.0616(17) -0.002(13) 0.164(14) 0.032(13) C
C11 0.072(2) 0.0668(19) 0.095(2) -0.021(16) 0.313(19) 0.069(16) C
C12 0.068(2) 0.092(3) 0.116(3) 0.01(2) 0.43(2) 0.054(19) C
C13 0.068(2) 0.085(3) 0.107(3) 0.036(19) 0.322(19) -0.108(18) C
C14 0.096(3) 0.068(2) 0.204(5) -0.26(2) 0.80(3) -0.195(19) C
C15 0.084(3) 0.065(2) 0.173(4) -0.24(2) 0.71(3) -0.126(18) C

loop_
_atom_site_label
_atom_site_fract_x
_atom_site_fract_y
_atom_site_fract_z
_atom_site_U_iso_or_equiv
_atom_site_thermal_displace_type
_atom_site_calc_flag
_atom_site_calc_attached_atom
_atom_site_refinement_flags
_atom_site_disorder_group
_atom_site_type_symbol
O1 0.2401(2) 0.3695(2) 0.2253(3) 0.0810(10) Uani ? ? ? ? O
O2 0.4163(2) 0.4047(2) 0.1474(3) 0.0850(10) Uani ? ? ? ? O
C1 0.2570(2) 0.2632(2) 0.2147(3) 0.0590(10) Uani ? ? ? ? C
C2 0.3529(2) 0.2238(2) 0.1757(3) 0.0600(10) Uani ? ? ? ? C
C3 0.4315(2) 0.2970(2) 0.1426(3) 0.0600(10) Uani ? ? ? ? C
C4 0.5349(2) 0.2608(2) 0.0986(3) 0.0560(10) Uani ? ? ? ? C
C5 0.5656(2) 0.1483(2) 0.0988(4) 0.0710(10) Uani ? ? ? ? C
C6 0.6630(3) 0.1180(3) 0.0599(4) 0.0810(10) Uani ? ? ? ? C
C7 0.7313(3) 0.1980(3) 0.0197(4) 0.0810(10) Uani ? ? ? ? C
C8 0.7026(3) 0.3090(3) 0.0196(4) 0.085(2) Uani ? ? ? ? C
C9 0.6051(3) 0.3411(3) 0.0585(4) 0.0730(10) Uani ? ? ? ? C
C10 0.1688(2) 0.1877(2) 0.2443(3) 0.0570(10) Uani ? ? ? ? C
C11 0.0824(2) 0.2312(3) 0.3031(4) 0.0760(10) Uani ? ? ? ? C
C12 -0.0024(3) 0.1641(3) 0.3270(4) 0.089(2) Uani ? ? ? ? C
C13 -0.0031(3) 0.0523(3) 0.2929(4) 0.085(2) Uani ? ? ? ? C
C14 0.0819(3) 0.0078(3) 0.2355(6) 0.116(2) Uani ? ? ? ? C
C15 0.1669(3) 0.0742(3) 0.2121(5) 0.101(2) Uani ? ? ? ? C
H0 0.3288 0.4132 0.1982 ? ? ? ? ? ? H
H2 0.3647 0.1447 0.1716 ? ? ? ? ? ? H
H5 0.5187 0.0917 0.1260 ? ? ? ? ? ? H
H6 0.6831 0.0406 0.0610 ? ? ? ? ? ? H
H7 0.7983 0.1766 -0.0080 ? ? ? ? ? ? H
H8 0.7503 0.3649 -0.0077 ? ? ? ? ? ? H
H9 0.5861 0.4188 0.0579 ? ? ? ? ? ? H
H11 0.0813 0.3096 0.3278 ? ? ? ? ? ? H
H12 -0.0610 0.1965 0.3678 ? ? ? ? ? ? H
H13 -0.0619 0.0058 0.3086 ? ? ? ? ? ? H
H14 0.0824 -0.0707 0.2114 ? ? ? ? ? ? H
H15 0.2256 0.0410 0.1726 ? ? ? ? ? ? H

loop_
_atom_type_symbol
_atom_type_description
_atom_type_scat_dispersion_real
_atom_type_scat_dispersion_imag
_atom_type_scat_source
C ? .002 .002 'International Tables Vol IV Table 2.3.1'
H ? .0 .0 'International Tables Vol IV Table 2.3.1'
O ? .008 .006 'International Tables Vol IV Table 2.3.1'

loop_
_geom_angle_atom_site_label_1
_geom_angle_atom_site_label_2
_geom_angle_atom_site_label_3
_geom_angle_site_symmetry_1
_geom_angle_site_symmetry_2
_geom_angle_site_symmetry_3
_geom_angle
_geom_angle_publ_flag
O1 C1 C10 . . . 116.3(3) yes
O1 C1 C2 . . . 120.6(3) yes
C2 C1 C10 . . . 123.1(3) yes
C1 C2 C3 . . . 121.4(3) yes
O2 C3 C2 . . . 119.9(3) yes
C2 C3 C4 . . . 124.2(2) yes
O2 C3 C4 . . . 115.9(3) yes
C3 C4 C9 . . . 119.5(3) yes
C3 C4 C5 . . . 122.4(3) yes
C5 C4 C9 . . . 118.2(3) yes
C4 C5 C6 . . . 120.7(3) yes
C5 C6 C7 . . . 120.5(3) yes
C6 C7 C8 . . . 119.5(4) yes
C7 C8 C9 . . . 120.8(3) yes
C4 C9 C8 . . . 120.3(3) yes
C1 C10 C15 . . . 122.9(3) yes
C1 C10 C11 . . . 120.1(2) yes
C11 C10 C15 . . . 117.0(3) yes
C10 C11 C12 . . . 121.6(3) yes
C11 C12 C13 . . . 120.5(4) yes
C12 C13 C14 . . . 118.7(4) yes
C13 C14 C15 . . . 121.0(3) yes
C10 C15 C14 . . . 121.2(3) yes
O1 H0 O2 . . . 150.7 yes

loop_
_geom_bond_atom_site_label_1
_geom_bond_atom_site_label_2
_geom_bond_site_symmetry_1
_geom_bond_site_symmetry_2
_geom_bond_distance
_geom_bond_publ_flag
O1 C1 . . 1.284(3) yes
O2 C3 . . 1.292(3) yes
C1 C2 . . 1.389(4) yes
C1 C10 . . 1.481(4) yes
C2 C3 . . 1.383(4) yes
C3 C4 . . 1.480(4) yes
C4 C5 . . 1.386(4) yes
C4 C9 . . 1.382(4) yes
C5 C6 . . 1.373(5) yes
C6 C7 . . 1.364(5) yes
C7 C8 . . 1.363(5) yes
C8 C9 . . 1.380(5) yes
C10 C11 . . 1.376(4) yes
C10 C15 . . 1.369(4) yes
C11 C12 . . 1.373(5) yes
C12 C13 . . 1.353(5) yes
C13 C14 . . 1.359(6) yes
C14 C15 . . 1.370(5) yes
O1 H0 . . 1.287 yes
O2 H0 . . 1.257 yes

loop_
_geom_contact_atom_site_label_1
_geom_contact_atom_site_label_2
_geom_contact_distance
_geom_contact_site_symmetry_1
_geom_contact_site_symmetry_2
_geom_contact_publ_flag
? ? ? ? ? ?

loop_
_geom_torsion_atom_site_label_1
_geom_torsion_atom_site_label_2
_geom_torsion_atom_site_label_3
_geom_torsion_atom_site_label_4
_geom_torsion_site_symmetry_1
_geom_torsion_site_symmetry_2
_geom_torsion_site_symmetry_3
_geom_torsion_site_symmetry_4
_geom_torsion
_geom_torsion_publ_flag
O1 C1 C10 C11 . . . . -8.8(4) no
O1 C1 C10 C15 . . . . 169.7(3) no
O1 C1 C2 C3 . . . . -1.8(4) no
C2 C1 C10 C11 . . . . 171.9(3) no
C2 C1 C10 C15 . . . . -9.6(5) no
C10 C1 C2 C3 . . . . 177.5(3) no
C1 C2 C3 O2 . . . . -0.1(4) no
C1 C2 C3 C4 . . . . -179.4(3) no
C2 C3 C4 C5 . . . . -4.8(5) no
O2 C3 C4 C5 . . . . 175.9(3) no
C2 C3 C4 C9 . . . . 176.4(3) no
O2 C3 C4 C9 . . . . -2.9(4) no
C3 C4 C9 C8 . . . . 179.1(3) no
C3 C4 C5 C6 . . . . -179.0(3) no
C5 C4 C9 C8 . . . . 0.2(5) no
C9 C4 C5 C6 . . . . -0.1(5) no
C4 C5 C6 C7 . . . . -0.3(5) no
C5 C6 C7 C8 . . . . 0.5(5) no
C6 C7 C8 C9 . . . . -0.4(5) no
C7 C8 C9 C4 . . . . 0.1(5) no
C1 C10 C15 C14 . . . . -177.7(3) no
C1 C10 C11 C12 . . . . 178.0(3) no
C11 C10 C15 C14 . . . . 0.8(5) no
C15 C10 C11 C12 . . . . -0.6(5) no
C10 C11 C12 C13 . . . . -0.0(5) no
C11 C12 C13 C14 . . . . 0.4(6) no
C12 C13 C14 C15 . . . . -0.1(6) no
C13 C14 C15 C10 . . . . -0.5(6) no
